data_2224721
loop_
_publ_author_name
'Shahani, Tara'
'Fun, Hoong-Kun'
'Ragavan, R. Venkat'
'Vijayakumar, V.'
'Sarveswari, S.'

_publ_section_title
;<i>Tert</i>-butyl
 3-oxo-2,3,4,5,6,7-hexahydro-1<i>H</i>-pyrazolo[4,3-<i>c</i>]pyridine-5-carboxylate
;
_journal_coeditor_code NG2705
_journal_issue 1
_journal_name_full 'Acta Crystallographica Section E'
_journal_page_first o142
_journal_page_last o143
_journal_paper_doi 10.1107/S1600536809053021
_journal_volume 66
_journal_year 2010
_chemical_formula_iupac 'C11 H17 N3 O3'
_chemical_formula_moiety 'C11 H17 N3 O3'
_chemical_formula_sum 'C11 H17 N3 O3'
_chemical_formula_weight 239.28
_chemical_name_systematic
;
<i>Tert</i>-butyl 3-oxo-2,3,4,5,6,7-hexahydro-1<i>H</i>-
pyrazolo[4,3-<i>c</i>]pyridine-5-carboxylate
;
_space_group_IT_number 14
_symmetry_cell_setting monoclinic
_symmetry_space_group_name_Hall '-P 2ybc'
_symmetry_space_group_name_H-M 'P 1 21/c 1'
_atom_sites_solution_hydrogens geom
_atom_sites_solution_primary direct
_atom_sites_solution_secondary difmap
_audit_creation_method SHELXL-97
_cell_angle_alpha 90.00
_cell_angle_beta 104.100(4)
_cell_angle_gamma 90.00
_cell_formula_units_Z 4
_cell_length_a 18.6250(12)
_cell_length_b 6.0893(5)
_cell_length_c 10.7414(7)
_cell_measurement_reflns_used 7287
_cell_measurement_temperature 100
_cell_measurement_theta_max 33.52
_cell_measurement_theta_min 2.25
_cell_volume 1181.51(15)
_computing_cell_refinement 'SAINT (Bruker, 2009)'
_computing_data_collection 'APEX2 (Bruker, 2009)'
_computing_data_reduction 'SAINT (Bruker, 2009)'
_computing_molecular_graphics 'SHELXTL (Sheldrick, 2008)'
_computing_publication_material
;
SHELXTL (Sheldrick, 2008) and PLATON (Spek, 2009)
;
_computing_structure_refinement 'SHELXTL (Sheldrick, 2008)'
_computing_structure_solution 'SHELXTL (Sheldrick, 2008)'
_diffrn_ambient_temperature 100
_diffrn_measured_fraction_theta_full 0.999
_diffrn_measured_fraction_theta_max 0.999
_diffrn_measurement_device_type
;
Bruker SMART APEXII CCD area-detector diffractometer
;
_diffrn_measurement_method '\f and \w scans'
_diffrn_radiation_monochromator graphite
_diffrn_radiation_source 'fine-focus sealed tube'
_diffrn_radiation_type MoK\a
_diffrn_radiation_wavelength 0.71073
_diffrn_reflns_av_R_equivalents 0.0352
_diffrn_reflns_av_sigmaI/netI 0.0322
_diffrn_reflns_limit_h_max 24
_diffrn_reflns_limit_h_min -24
_diffrn_reflns_limit_k_max 7
_diffrn_reflns_limit_k_min -7
_diffrn_reflns_limit_l_max 13
_diffrn_reflns_limit_l_min -13
_diffrn_reflns_number 13101
_diffrn_reflns_theta_full 27.50
_diffrn_reflns_theta_max 27.50
_diffrn_reflns_theta_min 1.13
_diffrn_standards_number 0
_exptl_absorpt_coefficient_mu 0.099
_exptl_absorpt_correction_T_max 0.9861
_exptl_absorpt_correction_T_min 0.9098
_exptl_absorpt_correction_type multi-scan
_exptl_absorpt_process_details '(<i>SADABS</i>; Bruker, 2009)'
_exptl_crystal_colour colourless
_exptl_crystal_density_diffrn 1.345
_exptl_crystal_density_method 'not measured'
_exptl_crystal_description plate
_exptl_crystal_F_000 512
_exptl_crystal_size_max 0.97
_exptl_crystal_size_mid 0.35
_exptl_crystal_size_min 0.14
_refine_diff_density_max 0.394
_refine_diff_density_min -0.314
_refine_ls_extinction_method none
_refine_ls_goodness_of_fit_ref 1.236
_refine_ls_hydrogen_treatment refall
_refine_ls_matrix_type full
_refine_ls_number_parameters 222
_refine_ls_number_reflns 2690
_refine_ls_number_restraints 0
_refine_ls_restrained_S_all 1.236
_refine_ls_R_factor_all 0.0733
_refine_ls_R_factor_gt 0.0542
_refine_ls_shift/su_max_lt 0.001
_refine_ls_shift/su_mean 0.000
_refine_ls_structure_factor_coef Fsqd
_refine_ls_weighting_details 'calc w=1/[\s^2^(Fo^2^)+(0.0688P)^2^+1.2823P] where P=(Fo^2^+2Fc^2^)/3'
_refine_ls_weighting_scheme calc
_refine_ls_wR_factor_gt 0.1487
_refine_ls_wR_factor_ref 0.1724
_reflns_number_gt 2136
_reflns_number_total 2690
_reflns_threshold_expression I>2\s(I)
_cod_data_source_file ng2705.cif
_cod_data_source_block I
_cod_depositor_comments
;
The following automatic conversions were performed:
'_symmetry_cell_setting' value 'Monoclinic' changed to 'monoclinic'
according to '/home/saulius/struct/CIF-dictionaries/cif_core.dic'
dictionary named 'cif_core.dic' version 2.4.1 from 2010-06-29.

Automatic conversion script
Id: cif_fix_enum 1527 2010-12-29 10:47:43Z saulius 

The following automatic conversions were performed:

'_symmetry_cell_setting' value 'Monoclinic' changed to 'monoclinic'
according to /home/saulius/struct/CIF-dictionaries/cif_core.dic
dictionary named 'cif_core.dic' version 2.4.1 from 2010-06-29.

Automatic conversion script
Id: cif_fix_values 1715 2011-07-08 13:25:40Z adriana 
;
_cod_original_sg_symbol_H-M 'P 21/c'
_cod_database_code 2224721
_cod_database_fobs_code 2224721

loop_
_symmetry_equiv_pos_as_xyz
'x, y, z'
'-x, y+1/2, -z+1/2'
'-x, -y, -z'
'x, -y-1/2, z-1/2'

loop_
_atom_site_type_symbol
_atom_site_label
_atom_site_fract_x
_atom_site_fract_y
_atom_site_fract_z
_atom_site_U_iso_or_equiv
_atom_site_adp_type
_atom_site_calc_flag
_atom_site_refinement_flags
_atom_site_occupancy
_atom_site_disorder_assembly
_atom_site_disorder_group
O O1 0.30793(9) 0.5995(3) 0.33483(16) 0.0205(4) Uani d . 1 . .
O O2 0.04609(9) 0.9437(3) 0.36561(15) 0.0205(4) Uani d . 1 . .
O O3 0.34752(9) 0.2971(3) 0.45801(16) 0.0231(4) Uani d . 1 . .
N N1 0.07659(11) 0.5955(4) 0.62882(18) 0.0191(4) Uani d . 1 . .
N N2 0.04170(11) 0.7682(4) 0.55702(19) 0.0186(4) Uani d . 1 . .
N N3 0.23023(11) 0.4313(3) 0.43120(19) 0.0191(4) Uani d . 1 . .
C C1 0.20586(14) 0.2460(4) 0.4972(2) 0.0215(5) Uani d . 1 . .
C C2 0.17706(14) 0.3233(4) 0.6127(2) 0.0225(5) Uani d . 1 . .
C C3 0.12708(12) 0.5145(4) 0.5701(2) 0.0185(5) Uani d . 1 . .
C C4 0.06920(12) 0.7945(4) 0.4514(2) 0.0167(5) Uani d . 1 . .
C C5 0.12428(12) 0.6319(4) 0.4598(2) 0.0172(5) Uani d . 1 . .
C C6 0.17364(13) 0.5912(4) 0.3715(2) 0.0190(5) Uani d . 1 . .
C C7 0.30029(12) 0.4308(4) 0.4123(2) 0.0180(5) Uani d . 1 . .
C C8 0.38126(12) 0.6603(4) 0.3140(2) 0.0186(5) Uani d . 1 . .
C C9 0.43236(15) 0.7313(5) 0.4403(3) 0.0258(6) Uani d . 1 . .
C C10 0.36107(14) 0.8534(5) 0.2231(3) 0.0249(6) Uani d . 1 . .
C C11 0.41358(14) 0.4723(5) 0.2519(2) 0.0215(5) Uani d . 1 . .
H H1A 0.2501(16) 0.144(5) 0.527(3) 0.027(7) Uiso d . 1 . .
H H1B 0.1645(16) 0.173(5) 0.437(3) 0.025(7) Uiso d . 1 . .
H H2A 0.1514(16) 0.203(6) 0.639(3) 0.032(8) Uiso d . 1 . .
H H2B 0.2187(16) 0.364(5) 0.682(3) 0.026(7) Uiso d . 1 . .
H H6A 0.1980(15) 0.727(5) 0.353(3) 0.023(7) Uiso d . 1 . .
H H6B 0.1445(14) 0.539(5) 0.286(3) 0.021(7) Uiso d . 1 . .
H H9A 0.4124(16) 0.854(5) 0.476(3) 0.026(8) Uiso d . 1 . .
H H9B 0.4808(16) 0.779(5) 0.428(3) 0.026(7) Uiso d . 1 . .
H H9C 0.4426(16) 0.611(6) 0.504(3) 0.035(9) Uiso d . 1 . .
H H10A 0.4080(17) 0.909(5) 0.201(3) 0.035(8) Uiso d . 1 . .
H H10B 0.3254(17) 0.809(5) 0.139(3) 0.033(8) Uiso d . 1 . .
H H10C 0.3394(19) 0.970(6) 0.264(3) 0.049(10) Uiso d . 1 . .
H H11A 0.4596(16) 0.530(5) 0.227(3) 0.031(8) Uiso d . 1 . .
H H11B 0.4299(15) 0.344(5) 0.313(3) 0.027(7) Uiso d . 1 . .
H H11C 0.3819(18) 0.421(6) 0.172(3) 0.042(9) Uiso d . 1 . .
H H1N1 0.0676(18) 0.566(6) 0.714(3) 0.043(9) Uiso d . 1 . .
H H1N2 0.0081(18) 0.852(6) 0.589(3) 0.046(10) Uiso d . 1 . .

loop_
_atom_site_aniso_label
_atom_site_aniso_U_11
_atom_site_aniso_U_22
_atom_site_aniso_U_33
_atom_site_aniso_U_12
_atom_site_aniso_U_13
_atom_site_aniso_U_23
O1 0.0230(8) 0.0192(9) 0.0230(8) 0.0028(7) 0.0124(6) 0.0066(7)
O2 0.0288(8) 0.0201(9) 0.0164(8) 0.0054(7) 0.0128(6) 0.0019(7)
O3 0.0267(8) 0.0206(10) 0.0245(9) 0.0053(7) 0.0109(7) 0.0061(8)
N1 0.0267(10) 0.0186(11) 0.0152(9) -0.0001(8) 0.0111(7) 0.0008(8)
N2 0.0246(9) 0.0184(11) 0.0160(9) 0.0018(8) 0.0110(7) 0.0002(8)
N3 0.0250(10) 0.0148(11) 0.0210(10) 0.0028(8) 0.0121(8) 0.0043(9)
C1 0.0285(12) 0.0144(12) 0.0253(12) 0.0000(10) 0.0138(10) 0.0016(11)
C2 0.0299(12) 0.0177(13) 0.0237(12) 0.0001(10) 0.0134(10) 0.0069(11)
C3 0.0235(11) 0.0153(12) 0.0192(11) -0.0036(9) 0.0103(9) -0.0027(10)
C4 0.0212(10) 0.0163(12) 0.0153(10) -0.0027(9) 0.0099(8) -0.0018(9)
C5 0.0224(10) 0.0151(12) 0.0164(10) -0.0015(9) 0.0094(8) -0.0019(9)
C6 0.0259(11) 0.0182(13) 0.0166(11) 0.0041(10) 0.0121(9) 0.0014(10)
C7 0.0244(11) 0.0150(12) 0.0167(10) 0.0001(10) 0.0089(8) -0.0012(10)
C8 0.0222(11) 0.0162(12) 0.0213(11) -0.0014(9) 0.0127(9) 0.0010(10)
C9 0.0327(13) 0.0248(15) 0.0224(13) -0.0028(11) 0.0115(10) -0.0041(12)
C10 0.0298(12) 0.0237(14) 0.0250(13) 0.0024(11) 0.0140(10) 0.0053(11)
C11 0.0265(12) 0.0208(13) 0.0198(12) 0.0023(10) 0.0106(9) -0.0032(11)

loop_
_atom_type_symbol
_atom_type_description
_atom_type_scat_dispersion_real
_atom_type_scat_dispersion_imag
_atom_type_scat_source
C C 0.0033 0.0016 'International Tables Vol C Tables 4.2.6.8 and 6.1.1.4'
H H 0.0000 0.0000 'International Tables Vol C Tables 4.2.6.8 and 6.1.1.4'
N N 0.0061 0.0033 'International Tables Vol C Tables 4.2.6.8 and 6.1.1.4'
O O 0.0106 0.0060 'International Tables Vol C Tables 4.2.6.8 and 6.1.1.4'

loop_
_geom_angle_atom_site_label_1
_geom_angle_atom_site_label_2
_geom_angle_atom_site_label_3
_geom_angle_site_symmetry_1
_geom_angle_site_symmetry_3
_geom_angle
_geom_angle_publ_flag
C7 O1 C8 . . 121.42(18) ?
C3 N1 N2 . . 107.86(19) ?
C3 N1 H1N1 . . 132(2) ?
N2 N1 H1N1 . . 120(2) ?
C4 N2 N1 . . 109.62(19) ?
C4 N2 H1N2 . . 132(2) ?
N1 N2 H1N2 . . 118(2) ?
C7 N3 C1 . . 119.4(2) ?
C7 N3 C6 . . 123.2(2) ?
C1 N3 C6 . . 116.77(19) ?
N3 C1 C2 . . 111.4(2) ?
N3 C1 H1A . . 107.4(17) ?
C2 C1 H1A . . 110.2(16) ?
N3 C1 H1B . . 108.7(17) ?
C2 C1 H1B . . 107.2(16) ?
H1A C1 H1B . . 112(2) ?
C3 C2 C1 . . 107.8(2) ?
C3 C2 H2A . . 111.7(19) ?
C1 C2 H2A . . 107.4(19) ?
C3 C2 H2B . . 111.2(19) ?
C1 C2 H2B . . 108.9(17) ?
H2A C2 H2B . . 110(3) ?
N1 C3 C5 . . 109.2(2) ?
N1 C3 C2 . . 126.6(2) ?
C5 C3 C2 . . 124.1(2) ?
O2 C4 N2 . . 123.3(2) ?
O2 C4 C5 . . 130.5(2) ?
N2 C4 C5 . . 106.2(2) ?
C3 C5 C4 . . 107.13(19) ?
C3 C5 C6 . . 124.1(2) ?
C4 C5 C6 . . 128.7(2) ?
N3 C6 C5 . . 108.74(19) ?
N3 C6 H6A . . 109.1(16) ?
C5 C6 H6A . . 111.8(17) ?
N3 C6 H6B . . 111.4(16) ?
C5 C6 H6B . . 110.9(15) ?
H6A C6 H6B . . 105(2) ?
O3 C7 O1 . . 125.9(2) ?
O3 C7 N3 . . 124.4(2) ?
O1 C7 N3 . . 109.70(19) ?
O1 C8 C10 . . 101.39(18) ?
O1 C8 C9 . . 109.63(18) ?
C10 C8 C9 . . 111.0(2) ?
O1 C8 C11 . . 110.8(2) ?
C10 C8 C11 . . 111.3(2) ?
C9 C8 C11 . . 112.2(2) ?
C8 C9 H9A . . 111.1(17) ?
C8 C9 H9B . . 110.9(16) ?
H9A C9 H9B . . 106(2) ?
C8 C9 H9C . . 112.3(19) ?
H9A C9 H9C . . 110(2) ?
H9B C9 H9C . . 106(2) ?
C8 C10 H10A . . 108.3(18) ?
C8 C10 H10B . . 111.7(19) ?
H10A C10 H10B . . 107(2) ?
C8 C10 H10C . . 110(2) ?
H10A C10 H10C . . 110(3) ?
H10B C10 H10C . . 110(3) ?
C8 C11 H11A . . 107.7(18) ?
C8 C11 H11B . . 112.6(17) ?
H11A C11 H11B . . 107(2) ?
C8 C11 H11C . . 114(2) ?
H11A C11 H11C . . 105(3) ?
H11B C11 H11C . . 110(3) ?

loop_
_geom_bond_atom_site_label_1
_geom_bond_atom_site_label_2
_geom_bond_site_symmetry_2
_geom_bond_distance
_geom_bond_publ_flag
O1 C7 . 1.351(3) ?
O1 C8 . 1.484(3) ?
O2 C4 . 1.290(3) ?
O3 C7 . 1.212(3) ?
N1 C3 . 1.347(3) ?
N1 N2 . 1.371(3) ?
N1 H1N1 . 0.99(3) ?
N2 C4 . 1.364(3) ?
N2 H1N2 . 0.94(4) ?
N3 C7 . 1.369(3) ?
N3 C1 . 1.462(3) ?
N3 C6 . 1.463(3) ?
C1 C2 . 1.540(3) ?
C1 H1A . 1.02(3) ?
C1 H1B . 0.98(3) ?
C2 C3 . 1.491(4) ?
C2 H2A . 0.95(3) ?
C2 H2B . 0.97(3) ?
C3 C5 . 1.374(3) ?
C4 C5 . 1.413(3) ?
C5 C6 . 1.494(3) ?
C6 H6A . 0.98(3) ?
C6 H6B . 1.00(3) ?
C8 C10 . 1.516(4) ?
C8 C9 . 1.518(4) ?
C8 C11 . 1.521(3) ?
C9 H9A . 0.96(3) ?
C9 H9B . 0.99(3) ?
C9 H9C . 0.99(3) ?
C10 H10A . 1.02(3) ?
C10 H10B . 1.02(3) ?
C10 H10C . 0.97(4) ?
C11 H11A . 1.02(3) ?
C11 H11B . 1.02(3) ?
C11 H11C . 0.97(3) ?

loop_
_geom_hbond_atom_site_label_D
_geom_hbond_atom_site_label_H
_geom_hbond_atom_site_label_A
_geom_hbond_site_symmetry_A
_geom_hbond_distance_DH
_geom_hbond_distance_HA
_geom_hbond_distance_DA
_geom_hbond_angle_DHA
_geom_hbond_publ_flag
N1 H1N1 O2 4_576 0.99(3) 1.77(3) 2.748(3) 171(3) yes
N2 H1N2 O2 3_576 0.94(3) 1.75(4) 2.665(3) 167(3) yes
C1 H1B O2 1_545 0.98(3) 2.57(3) 3.492(3) 157(3) yes
C11 H11C O3 4_565 0.97(3) 2.60(3) 3.504(3) 156(3) yes

loop_
_geom_torsion_atom_site_label_1
_geom_torsion_atom_site_label_2
_geom_torsion_atom_site_label_3
_geom_torsion_atom_site_label_4
_geom_torsion_site_symmetry_1
_geom_torsion_site_symmetry_2
_geom_torsion_site_symmetry_3
_geom_torsion_site_symmetry_4
_geom_torsion
_geom_torsion_publ_flag
C3 N1 N2 C4 . . . . 1.0(3) ?
C7 N3 C1 C2 . . . . 125.7(2) ?
C6 N3 C1 C2 . . . . -63.6(3) ?
N3 C1 C2 C3 . . . . 45.8(3) ?
N2 N1 C3 C5 . . . . -0.9(3) ?
N2 N1 C3 C2 . . . . -178.8(2) ?
C1 C2 C3 N1 . . . . 162.0(2) ?
C1 C2 C3 C5 . . . . -15.7(3) ?
N1 N2 C4 O2 . . . . 179.3(2) ?
N1 N2 C4 C5 . . . . -0.8(3) ?
N1 C3 C5 C4 . . . . 0.4(3) ?
C2 C3 C5 C4 . . . . 178.4(2) ?
N1 C3 C5 C6 . . . . 178.6(2) ?
C2 C3 C5 C6 . . . . -3.4(4) ?
O2 C4 C5 C3 . . . . -179.8(2) ?
N2 C4 C5 C3 . . . . 0.3(3) ?
O2 C4 C5 C6 . . . . 2.0(4) ?
N2 C4 C5 C6 . . . . -177.9(2) ?
C7 N3 C6 C5 . . . . -148.5(2) ?
C1 N3 C6 C5 . . . . 41.2(3) ?
C3 C5 C6 N3 . . . . -7.8(3) ?
C4 C5 C6 N3 . . . . 170.1(2) ?
C8 O1 C7 O3 . . . . -10.1(4) ?
C8 O1 C7 N3 . . . . 170.38(19) ?
C1 N3 C7 O3 . . . . -8.0(4) ?
C6 N3 C7 O3 . . . . -178.1(2) ?
C1 N3 C7 O1 . . . . 171.5(2) ?
C6 N3 C7 O1 . . . . 1.4(3) ?
C7 O1 C8 C10 . . . . -179.8(2) ?
C7 O1 C8 C9 . . . . -62.4(3) ?
C7 O1 C8 C11 . . . . 61.9(3) ?

loop_
_cod_related_entry_id
_cod_related_entry_database
_cod_related_entry_code
1 ChemSpider 340639
